data_2223803
loop_
_publ_author_name
'Ho, Soo Yei'
'Tiekink, Edward R. T.'

_publ_section_title
;[(<i>Z</i>)-<i>O</i>-Ethyl
 <i>N</i>-(4-nitrophenyl)thiocarbamato-\k<i>S</i>](triphenylphosphine-\k<i>P</i>)gold(I)
 dichloromethane solvate
;
_journal_coeditor_code HB5169
_journal_issue 11
_journal_name_full 'Acta Crystallographica Section E'
_journal_page_first m1468
_journal_paper_doi 10.1107/S1600536809043876
_journal_volume 65
_journal_year 2009
_chemical_formula_iupac '[Au (C9 H9 N2 O3 S) (C18 H15 P)], C H2 Cl2'
_chemical_formula_moiety 'C27 H24 Au N2 O3 P S, C H2 Cl2'
_chemical_formula_sum 'C28 H26 Au Cl2 N2 O3 P S'
_chemical_formula_weight 769.40
_chemical_name_systematic
;
[(<i>Z</i>)-<i>O</i>-Ethyl
<i>N</i>-(4-nitrophenyl)thiocarbamato-\k<i>S</i>](triphenylphosphine-
\k<i>P</i>)gold(I) dichloromethane solvate
;
_space_group_IT_number 2
_symmetry_cell_setting triclinic
_symmetry_space_group_name_Hall '-P 1'
_symmetry_space_group_name_H-M 'P -1'
_atom_sites_solution_hydrogens geom
_atom_sites_solution_primary direct
_atom_sites_solution_secondary difmap
_cell_angle_alpha 104.311(2)
_cell_angle_beta 105.559(2)
_cell_angle_gamma 91.775(2)
_cell_formula_units_Z 2
_cell_length_a 8.7525(7)
_cell_length_b 11.1373(9)
_cell_length_c 15.8981(13)
_cell_measurement_reflns_used 3380
_cell_measurement_temperature 238(2)
_cell_measurement_theta_max 25.5
_cell_measurement_theta_min 2.7
_cell_volume 1438.7(2)
_computing_cell_refinement 'SAINT (Bruker, 2000)'
_computing_data_collection 'SMART (Bruker, 2000)'
_computing_data_reduction 'SAINT (Bruker, 2000)'
_computing_molecular_graphics 'ORTEP-3 (Farrugia, 1997) and DIAMOND (Brandenburg, 2006)'
_computing_publication_material 'SHELXL97 (Sheldrick, 2008)'
_computing_structure_refinement 'SHELXL97 (Sheldrick, 2008)'
_computing_structure_solution 'PATTY in DIRDIF92 (Beurskens <i>et al.</i>,  1992)'
_diffrn_ambient_temperature 238(2)
_diffrn_measured_fraction_theta_full 0.987
_diffrn_measured_fraction_theta_max 0.987
_diffrn_measurement_device_type 'Bruker SMART CCD'
_diffrn_measurement_method \w
_diffrn_radiation_monochromator graphite
_diffrn_radiation_source 'fine-focus sealed tube'
_diffrn_radiation_type MoK\a
_diffrn_radiation_wavelength 0.71069
_diffrn_reflns_av_R_equivalents 0.064
_diffrn_reflns_av_sigmaI/netI 0.114
_diffrn_reflns_limit_h_max 11
_diffrn_reflns_limit_h_min -11
_diffrn_reflns_limit_k_max 14
_diffrn_reflns_limit_k_min -12
_diffrn_reflns_limit_l_max 18
_diffrn_reflns_limit_l_min -20
_diffrn_reflns_number 10007
_diffrn_reflns_theta_full 27.5
_diffrn_reflns_theta_max 27.5
_diffrn_reflns_theta_min 1.4
_diffrn_standards_decay_% 0
_diffrn_standards_number 0
_exptl_absorpt_coefficient_mu 5.459
_exptl_absorpt_correction_T_max 1
_exptl_absorpt_correction_T_min 0.561
_exptl_absorpt_correction_type multi-scan
_exptl_absorpt_process_details '(SADABS; Bruker, 2000)'
_exptl_crystal_colour yellow
_exptl_crystal_density_diffrn 1.776
_exptl_crystal_density_method 'not measured'
_exptl_crystal_description block
_exptl_crystal_F_000 752
_exptl_crystal_size_max 0.39
_exptl_crystal_size_mid 0.34
_exptl_crystal_size_min 0.10
_refine_diff_density_max 2.69
_refine_diff_density_min -1.19
_refine_ls_extinction_method none
_refine_ls_goodness_of_fit_ref 0.94
_refine_ls_hydrogen_treatment constr
_refine_ls_matrix_type full
_refine_ls_number_parameters 343
_refine_ls_number_reflns 6534
_refine_ls_number_restraints 0
_refine_ls_restrained_S_all 0.94
_refine_ls_R_factor_all 0.065
_refine_ls_R_factor_gt 0.055
_refine_ls_shift/su_max_lt 0.001
_refine_ls_shift/su_mean 0.000
_refine_ls_structure_factor_coef Fsqd
_refine_ls_weighting_details 'calc w=1/[\s^2^(Fo^2^)+(0.0474P)^2^] where P=(Fo^2^+2Fc^2^)/3'
_refine_ls_weighting_scheme calc
_refine_ls_wR_factor_gt 0.125
_refine_ls_wR_factor_ref 0.128
_reflns_number_gt 5162
_reflns_number_total 6534
_reflns_threshold_expression I>2\s(I)
_cod_data_source_file hb5169.cif
_cod_data_source_block I
_cod_database_code 2223803
_cod_database_fobs_code 2223803

loop_
_symmetry_equiv_pos_as_xyz
'x, y, z'
'-x, -y, -z'

loop_
_atom_site_type_symbol
_atom_site_label
_atom_site_fract_x
_atom_site_fract_y
_atom_site_fract_z
_atom_site_U_iso_or_equiv
_atom_site_adp_type
_atom_site_calc_flag
_atom_site_refinement_flags
_atom_site_occupancy
_atom_site_disorder_assembly
_atom_site_disorder_group
Au Au 0.08336(3) 0.29401(3) 0.155405(19) 0.02476(11) Uani d . 1 . .
S S1 0.1369(2) 0.2101(2) 0.02002(14) 0.0337(5) Uani d . 1 . .
P P1 0.0409(2) 0.37531(18) 0.29087(13) 0.0227(4) Uani d . 1 . .
O O1 -0.0966(6) 0.3429(5) -0.0214(4) 0.0304(12) Uani d . 1 . .
O O2 0.3929(8) -0.1228(7) -0.3297(5) 0.061(2) Uani d . 1 . .
O O3 0.4680(9) 0.0425(7) -0.3643(5) 0.066(2) Uani d . 1 . .
N N1 0.0125(8) 0.2734(6) -0.1360(5) 0.0347(16) Uani d . 1 . .
N N2 0.3922(9) -0.0126(8) -0.3252(5) 0.048(2) Uani d . 1 . .
C C1 0.0107(9) 0.2789(7) -0.0565(5) 0.0289(17) Uani d . 1 . .
C C2 0.1120(9) 0.2009(7) -0.1789(5) 0.0281(17) Uani d . 1 . .
C C3 0.1034(10) 0.0715(8) -0.1934(6) 0.038(2) Uani d . 1 . .
H H3 0.0336 0.0315 -0.1707 0.046 Uiso calc R 1 . .
C C4 0.1951(9) 0.0029(8) -0.2401(6) 0.037(2) Uani d . 1 . .
H H4 0.1889 -0.0840 -0.2493 0.044 Uiso calc R 1 . .
C C5 0.2968(9) 0.0618(8) -0.2736(6) 0.0337(19) Uani d . 1 . .
C C6 0.3108(11) 0.1898(9) -0.2601(6) 0.044(2) Uani d . 1 . .
H H6 0.3810 0.2292 -0.2830 0.053 Uiso calc R 1 . .
C C7 0.2176(11) 0.2575(8) -0.2117(6) 0.038(2) Uani d . 1 . .
H H7 0.2264 0.3446 -0.2008 0.046 Uiso calc R 1 . .
C C8 -0.2083(10) 0.4005(8) -0.0801(6) 0.035(2) Uani d . 1 . .
H H8A -0.2696 0.3377 -0.1349 0.042 Uiso calc R 1 . .
H H8B -0.1517 0.4629 -0.0979 0.042 Uiso calc R 1 . .
C C9 -0.3173(11) 0.4610(9) -0.0275(7) 0.047(2) Uani d . 1 . .
H H9A -0.3948 0.5008 -0.0648 0.070 Uiso calc R 1 . .
H H9B -0.2552 0.5230 0.0264 0.070 Uiso calc R 1 . .
H H9C -0.3722 0.3983 -0.0101 0.070 Uiso calc R 1 . .
C C10 0.0794(8) 0.2722(6) 0.3657(5) 0.0175(14) Uani d . 1 . .
C C11 -0.0100(9) 0.2683(7) 0.4250(5) 0.0289(17) Uani d . 1 . .
H H11 -0.0928 0.3197 0.4274 0.035 Uiso calc R 1 . .
C C12 0.0222(10) 0.1895(8) 0.4802(6) 0.0348(19) Uani d . 1 . .
H H12 -0.0391 0.1861 0.5200 0.042 Uiso calc R 1 . .
C C13 0.1461(11) 0.1148(8) 0.4770(6) 0.043(2) Uani d . 1 . .
H H13 0.1698 0.0627 0.5162 0.051 Uiso calc R 1 . .
C C14 0.2344(10) 0.1157(8) 0.4174(6) 0.040(2) Uani d . 1 . .
H H14 0.3160 0.0633 0.4144 0.048 Uiso calc R 1 . .
C C15 0.2008(9) 0.1957(8) 0.3617(6) 0.0328(19) Uani d . 1 . .
H H15 0.2607 0.1979 0.3210 0.039 Uiso calc R 1 . .
C C16 -0.1630(8) 0.4119(7) 0.2803(5) 0.0244(16) Uani d . 1 . .
C C17 -0.1997(10) 0.5095(8) 0.3435(5) 0.0346(19) Uani d . 1 . .
H H17 -0.1180 0.5601 0.3917 0.042 Uiso calc R 1 . .
C C18 -0.4767(11) 0.4562(10) 0.2640(7) 0.049(3) Uani d . 1 . .
H H18 -0.5836 0.4713 0.2583 0.059 Uiso calc R 1 . .
C C19 -0.3572(11) 0.5311(9) 0.3346(6) 0.043(2) Uani d . 1 . .
H H19 -0.3830 0.5969 0.3767 0.052 Uiso calc R 1 . .
C C20 -0.4417(10) 0.3609(10) 0.2025(8) 0.054(3) Uani d . 1 . .
H H20 -0.5240 0.3094 0.1553 0.065 Uiso calc R 1 . .
C C21 -0.2840(9) 0.3400(8) 0.2099(6) 0.037(2) Uani d . 1 . .
H H21 -0.2596 0.2759 0.1661 0.045 Uiso calc R 1 . .
C C22 0.1646(8) 0.5220(7) 0.3530(5) 0.0241(16) Uani d . 1 . .
C C23 0.1571(9) 0.6150(7) 0.3100(5) 0.0281(17) Uani d . 1 . .
H H23 0.0886 0.6027 0.2512 0.034 Uiso calc R 1 . .
C C24 0.2522(11) 0.7291(8) 0.3543(6) 0.042(2) Uani d . 1 . .
H H24 0.2473 0.7942 0.3260 0.051 Uiso calc R 1 . .
C C25 0.3540(11) 0.7435(8) 0.4411(6) 0.041(2) Uani d . 1 . .
H H25 0.4198 0.8186 0.4710 0.049 Uiso calc R 1 . .
C C26 0.3595(9) 0.6500(8) 0.4834(6) 0.0351(19) Uani d . 1 . .
H H26 0.4270 0.6619 0.5424 0.042 Uiso calc R 1 . .
C C27 0.2666(9) 0.5388(8) 0.4397(5) 0.0293(17) Uani d . 1 . .
H H27 0.2719 0.4740 0.4685 0.035 Uiso calc R 1 . .
C C28 0.6962(11) 0.0796(10) 0.9653(7) 0.052(3) Uani d . 1 . .
H H28A 0.7867 0.1437 0.9962 0.063 Uiso calc R 1 . .
H H28B 0.7087 0.0138 0.9970 0.063 Uiso calc R 1 . .
Cl Cl1 0.5199(3) 0.1453(2) 0.9715(2) 0.0559(7) Uani d . 1 . .
Cl Cl2 0.6994(4) 0.0171(4) 0.8542(2) 0.0823(10) Uani d . 1 . .

loop_
_atom_site_aniso_label
_atom_site_aniso_U_11
_atom_site_aniso_U_22
_atom_site_aniso_U_33
_atom_site_aniso_U_12
_atom_site_aniso_U_13
_atom_site_aniso_U_23
Au 0.02296(16) 0.03345(18) 0.01681(16) 0.00492(11) 0.00790(11) 0.00206(11)
S1 0.0337(11) 0.0484(12) 0.0218(10) 0.0176(10) 0.0134(9) 0.0068(9)
P1 0.0173(9) 0.0305(10) 0.0186(10) 0.0038(8) 0.0062(7) 0.0019(8)
O1 0.029(3) 0.038(3) 0.029(3) 0.015(2) 0.014(2) 0.010(2)
O2 0.057(5) 0.050(4) 0.070(5) 0.012(4) 0.034(4) -0.011(4)
O3 0.071(5) 0.092(6) 0.065(5) 0.044(5) 0.051(4) 0.036(4)
N1 0.039(4) 0.040(4) 0.031(4) 0.016(3) 0.018(3) 0.011(3)
N2 0.034(4) 0.065(6) 0.036(5) 0.020(4) 0.012(4) -0.003(4)
C1 0.024(4) 0.038(5) 0.026(4) 0.013(3) 0.010(3) 0.007(3)
C2 0.031(4) 0.039(5) 0.011(4) 0.015(4) 0.002(3) 0.004(3)
C3 0.035(5) 0.042(5) 0.032(5) -0.004(4) 0.013(4) -0.004(4)
C4 0.031(4) 0.033(4) 0.034(5) -0.002(4) 0.008(4) -0.014(4)
C5 0.022(4) 0.049(5) 0.027(4) 0.008(4) 0.008(3) 0.003(4)
C6 0.045(5) 0.057(6) 0.044(6) 0.017(5) 0.028(5) 0.021(5)
C7 0.051(5) 0.038(5) 0.042(5) 0.022(4) 0.028(5) 0.022(4)
C8 0.034(4) 0.044(5) 0.034(5) 0.025(4) 0.012(4) 0.018(4)
C9 0.045(5) 0.047(5) 0.062(7) 0.021(5) 0.036(5) 0.014(5)
C10 0.016(3) 0.019(3) 0.014(3) 0.003(3) -0.001(3) 0.004(3)
C11 0.031(4) 0.027(4) 0.030(4) 0.003(3) 0.014(4) 0.001(3)
C12 0.037(5) 0.042(5) 0.030(5) 0.007(4) 0.014(4) 0.012(4)
C13 0.050(5) 0.037(5) 0.044(6) 0.003(4) 0.005(5) 0.024(4)
C14 0.038(5) 0.034(5) 0.049(6) 0.014(4) 0.010(4) 0.012(4)
C15 0.022(4) 0.048(5) 0.027(4) 0.010(4) 0.010(3) 0.003(4)
C16 0.022(4) 0.024(4) 0.028(4) 0.006(3) 0.006(3) 0.010(3)
C17 0.031(4) 0.049(5) 0.023(4) 0.012(4) 0.011(4) 0.004(4)
C18 0.029(5) 0.073(7) 0.055(7) 0.023(5) 0.011(5) 0.031(6)
C19 0.040(5) 0.058(6) 0.044(6) 0.031(5) 0.023(5) 0.022(5)
C20 0.017(4) 0.073(7) 0.064(7) 0.004(4) 0.003(4) 0.011(6)
C21 0.024(4) 0.047(5) 0.031(5) 0.007(4) 0.002(4) -0.001(4)
C22 0.019(3) 0.030(4) 0.020(4) 0.004(3) 0.006(3) 0.001(3)
C23 0.030(4) 0.031(4) 0.026(4) 0.005(3) 0.012(3) 0.007(3)
C24 0.052(6) 0.039(5) 0.045(6) 0.006(4) 0.030(5) 0.010(4)
C25 0.042(5) 0.032(5) 0.039(5) -0.011(4) 0.012(4) -0.008(4)
C26 0.024(4) 0.046(5) 0.028(5) -0.009(4) 0.006(3) 0.002(4)
C27 0.030(4) 0.040(5) 0.016(4) 0.006(4) 0.007(3) 0.003(3)
C28 0.031(5) 0.058(6) 0.065(7) 0.006(5) 0.009(5) 0.015(5)
Cl1 0.0490(14) 0.0489(14) 0.0709(19) 0.0094(12) 0.0188(13) 0.0154(13)
Cl2 0.0596(18) 0.116(3) 0.064(2) 0.0261(18) 0.0179(16) 0.0083(18)

loop_
_atom_type_symbol
_atom_type_description
_atom_type_scat_dispersion_real
_atom_type_scat_dispersion_imag
_atom_type_scat_source
C C 0.0033 0.0016 'International Tables Vol C Tables 4.2.6.8 and 6.1.1.4'
H H 0.0000 0.0000 'International Tables Vol C Tables 4.2.6.8 and 6.1.1.4'
Au Au -2.0133 8.8022 'International Tables Vol C Tables 4.2.6.8 and 6.1.1.4'
N N 0.0061 0.0033 'International Tables Vol C Tables 4.2.6.8 and 6.1.1.4'
O O 0.0106 0.0060 'International Tables Vol C Tables 4.2.6.8 and 6.1.1.4'
P P 0.1023 0.0942 'International Tables Vol C Tables 4.2.6.8 and 6.1.1.4'
S S 0.1246 0.1234 'International Tables Vol C Tables 4.2.6.8 and 6.1.1.4'
Cl Cl 0.1484 0.1585 'International Tables Vol C Tables 4.2.6.8 and 6.1.1.4'

loop_
_geom_angle_atom_site_label_1
_geom_angle_atom_site_label_2
_geom_angle_atom_site_label_3
_geom_angle_site_symmetry_1
_geom_angle_site_symmetry_3
_geom_angle
_geom_angle_publ_flag
P1 Au S1 . . 177.75(7) n
C1 S1 Au . . 104.1(2) ?
C16 P1 C10 . . 106.1(3) ?
C16 P1 C22 . . 105.1(3) ?
C10 P1 C22 . . 106.5(3) ?
C16 P1 Au . . 112.4(3) ?
C10 P1 Au . . 113.5(2) ?
C22 P1 Au . . 112.5(2) ?
C1 O1 C8 . . 116.9(6) ?
C1 N1 C2 . . 123.2(7) ?
O2 N2 O3 . . 123.5(7) ?
O2 N2 C5 . . 119.3(8) ?
O3 N2 C5 . . 117.1(8) ?
N1 C1 O1 . . 120.4(7) ?
N1 C1 S1 . . 126.9(6) ?
O1 C1 S1 . . 112.7(6) ?
C7 C2 C3 . . 118.4(7) ?
C7 C2 N1 . . 119.4(7) ?
C3 C2 N1 . . 122.2(8) ?
C4 C3 C2 . . 120.7(8) ?
C4 C3 H3 . . 119.6 ?
C2 C3 H3 . . 119.6 ?
C3 C4 C5 . . 119.5(8) ?
C3 C4 H4 . . 120.2 ?
C5 C4 H4 . . 120.2 ?
C4 C5 C6 . . 121.9(7) ?
C4 C5 N2 . . 119.2(8) ?
C6 C5 N2 . . 118.9(8) ?
C7 C6 C5 . . 117.4(8) ?
C7 C6 H6 . . 121.3 ?
C5 C6 H6 . . 121.3 ?
C2 C7 C6 . . 122.0(8) ?
C2 C7 H7 . . 119.0 ?
C6 C7 H7 . . 119.0 ?
O1 C8 C9 . . 106.9(7) ?
O1 C8 H8A . . 110.3 ?
C9 C8 H8A . . 110.3 ?
O1 C8 H8B . . 110.3 ?
C9 C8 H8B . . 110.3 ?
H8A C8 H8B . . 108.6 ?
C8 C9 H9A . . 109.5 ?
C8 C9 H9B . . 109.5 ?
H9A C9 H9B . . 109.5 ?
C8 C9 H9C . . 109.5 ?
H9A C9 H9C . . 109.5 ?
H9B C9 H9C . . 109.5 ?
C11 C10 C15 . . 119.9(7) ?
C11 C10 P1 . . 121.6(5) ?
C15 C10 P1 . . 118.5(6) ?
C12 C11 C10 . . 120.0(7) ?
C12 C11 H11 . . 120.0 ?
C10 C11 H11 . . 120.0 ?
C11 C12 C13 . . 119.7(8) ?
C11 C12 H12 . . 120.1 ?
C13 C12 H12 . . 120.1 ?
C14 C13 C12 . . 121.1(8) ?
C14 C13 H13 . . 119.5 ?
C12 C13 H13 . . 119.5 ?
C13 C14 C15 . . 118.8(8) ?
C13 C14 H14 . . 120.6 ?
C15 C14 H14 . . 120.6 ?
C10 C15 C14 . . 120.5(8) ?
C10 C15 H15 . . 119.7 ?
C14 C15 H15 . . 119.7 ?
C21 C16 C17 . . 119.3(7) ?
C21 C16 P1 . . 119.2(6) ?
C17 C16 P1 . . 121.4(6) ?
C19 C17 C16 . . 119.4(8) ?
C19 C17 H17 . . 120.3 ?
C16 C17 H17 . . 120.3 ?
C20 C18 C19 . . 120.8(8) ?
C20 C18 H18 . . 119.6 ?
C19 C18 H18 . . 119.6 ?
C18 C19 C17 . . 120.0(8) ?
C18 C19 H19 . . 120.0 ?
C17 C19 H19 . . 120.0 ?
C18 C20 C21 . . 119.6(9) ?
C18 C20 H20 . . 120.2 ?
C21 C20 H20 . . 120.2 ?
C16 C21 C20 . . 120.8(8) ?
C16 C21 H21 . . 119.6 ?
C20 C21 H21 . . 119.6 ?
C23 C22 C27 . . 120.6(7) ?
C23 C22 P1 . . 117.4(6) ?
C27 C22 P1 . . 122.0(6) ?
C22 C23 C24 . . 119.7(8) ?
C22 C23 H23 . . 120.2 ?
C24 C23 H23 . . 120.2 ?
C25 C24 C23 . . 118.7(8) ?
C25 C24 H24 . . 120.7 ?
C23 C24 H24 . . 120.7 ?
C26 C25 C24 . . 121.0(8) ?
C26 C25 H25 . . 119.5 ?
C24 C25 H25 . . 119.5 ?
C25 C26 C27 . . 120.1(8) ?
C25 C26 H26 . . 119.9 ?
C27 C26 H26 . . 119.9 ?
C26 C27 C22 . . 120.0(8) ?
C26 C27 H27 . . 120.0 ?
C22 C27 H27 . . 120.0 ?
Cl2 C28 Cl1 . . 112.4(6) ?
Cl2 C28 H28A . . 109.1 ?
Cl1 C28 H28A . . 109.1 ?
Cl2 C28 H28B . . 109.1 ?
Cl1 C28 H28B . . 109.1 ?
H28A C28 H28B . . 107.9 ?

loop_
_geom_bond_atom_site_label_1
_geom_bond_atom_site_label_2
_geom_bond_site_symmetry_2
_geom_bond_distance
_geom_bond_publ_flag
Au S1 . 2.3019(19) y
Au P1 . 2.2545(18) y
S1 C1 . 1.755(8) ?
P1 C16 . 1.816(7) ?
P1 C10 . 1.825(7) ?
P1 C22 . 1.826(8) ?
O1 C1 . 1.352(8) ?
O1 C8 . 1.444(9) ?
O2 N2 . 1.212(10) ?
O3 N2 . 1.260(11) ?
N1 C1 . 1.255(10) ?
N1 C2 . 1.401(9) ?
N2 C5 . 1.460(10) ?
C2 C7 . 1.382(11) ?
C2 C3 . 1.397(12) ?
C3 C4 . 1.362(11) ?
C3 H3 . 0.9400 ?
C4 C5 . 1.377(12) ?
C4 H4 . 0.9400 ?
C5 C6 . 1.385(12) ?
C6 C7 . 1.383(11) ?
C6 H6 . 0.9400 ?
C7 H7 . 0.9400 ?
C8 C9 . 1.500(10) ?
C8 H8A . 0.9800 ?
C8 H8B . 0.9800 ?
C9 H9A . 0.9700 ?
C9 H9B . 0.9700 ?
C9 H9C . 0.9700 ?
C10 C11 . 1.385(10) ?
C10 C15 . 1.387(9) ?
C11 C12 . 1.373(11) ?
C11 H11 . 0.9400 ?
C12 C13 . 1.391(12) ?
C12 H12 . 0.9400 ?
C13 C14 . 1.376(13) ?
C13 H13 . 0.9400 ?
C14 C15 . 1.389(12) ?
C14 H14 . 0.9400 ?
C15 H15 . 0.9400 ?
C16 C21 . 1.373(11) ?
C16 C17 . 1.396(10) ?
C17 C19 . 1.383(11) ?
C17 H17 . 0.9400 ?
C18 C20 . 1.356(13) ?
C18 C19 . 1.380(13) ?
C18 H18 . 0.9400 ?
C19 H19 . 0.9400 ?
C20 C21 . 1.386(11) ?
C20 H20 . 0.9400 ?
C21 H21 . 0.9400 ?
C22 C23 . 1.370(11) ?
C22 C27 . 1.390(10) ?
C23 C24 . 1.408(12) ?
C23 H23 . 0.9400 ?
C24 C25 . 1.395(13) ?
C24 H24 . 0.9400 ?
C25 C26 . 1.367(13) ?
C25 H25 . 0.9400 ?
C26 C27 . 1.374(11) ?
C26 H26 . 0.9400 ?
C27 H27 . 0.9400 ?
C28 Cl2 . 1.740(11) ?
C28 Cl1 . 1.743(9) ?
C28 H28A . 0.9800 ?
C28 H28B . 0.9800 ?

loop_
_geom_hbond_atom_site_label_D
_geom_hbond_atom_site_label_H
_geom_hbond_atom_site_label_A
_geom_hbond_site_symmetry_A
_geom_hbond_distance_DH
_geom_hbond_distance_HA
_geom_hbond_distance_DA
_geom_hbond_angle_DHA
_geom_hbond_publ_flag
C23 H23 N1 2_565 0.94 2.55 3.318(11) 139 y
C14 H14 O3 2_655 0.94 2.47 3.366(12) 160 y
C28 H28a O1 1_656 0.98 2.52 3.330(13) 140 y
C28 H28b S1 2_656 0.98 2.86 3.617(11) 134 y

loop_
_geom_torsion_atom_site_label_1
_geom_torsion_atom_site_label_2
_geom_torsion_atom_site_label_3
_geom_torsion_atom_site_label_4
_geom_torsion_site_symmetry_1
_geom_torsion_site_symmetry_2
_geom_torsion_site_symmetry_3
_geom_torsion_site_symmetry_4
_geom_torsion
_geom_torsion_publ_flag
C2 N1 C1 O1 . . . . -174.9(7) ?
C2 N1 C1 S1 . . . . 5.0(13) ?
C8 O1 C1 N1 . . . . 1.3(11) ?
C8 O1 C1 S1 . . . . -178.6(6) ?
Au S1 C1 N1 . . . . 170.3(8) ?
Au S1 C1 O1 . . . . -9.8(6) ?
C1 N1 C2 C7 . . . . -122.3(9) ?
C1 N1 C2 C3 . . . . 60.6(12) ?
C7 C2 C3 C4 . . . . -1.1(13) ?
N1 C2 C3 C4 . . . . 176.0(8) ?
C2 C3 C4 C5 . . . . -0.3(13) ?
C3 C4 C5 C6 . . . . 1.0(13) ?
C3 C4 C5 N2 . . . . -178.7(8) ?
O2 N2 C5 C4 . . . . -7.6(12) ?
O3 N2 C5 C4 . . . . 171.2(8) ?
O2 N2 C5 C6 . . . . 172.6(8) ?
O3 N2 C5 C6 . . . . -8.5(12) ?
C4 C5 C6 C7 . . . . -0.4(14) ?
N2 C5 C6 C7 . . . . 179.4(8) ?
C3 C2 C7 C6 . . . . 1.8(13) ?
N1 C2 C7 C6 . . . . -175.4(8) ?
C5 C6 C7 C2 . . . . -1.1(14) ?
C1 O1 C8 C9 . . . . 178.0(7) ?
C16 P1 C10 C11 . . . . -21.5(7) ?
C22 P1 C10 C11 . . . . 90.1(6) ?
Au P1 C10 C11 . . . . -145.5(5) ?
C16 P1 C10 C15 . . . . 157.9(6) ?
C22 P1 C10 C15 . . . . -90.4(6) ?
Au P1 C10 C15 . . . . 34.0(6) ?
C15 C10 C11 C12 . . . . 0.5(11) ?
P1 C10 C11 C12 . . . . 179.9(6) ?
C10 C11 C12 C13 . . . . 0.7(12) ?
C11 C12 C13 C14 . . . . -1.9(14) ?
C12 C13 C14 C15 . . . . 1.8(14) ?
C11 C10 C15 C14 . . . . -0.6(12) ?
P1 C10 C15 C14 . . . . 180.0(6) ?
C13 C14 C15 C10 . . . . -0.6(13) ?
C10 P1 C16 C21 . . . . -92.8(7) ?
C22 P1 C16 C21 . . . . 154.5(7) ?
Au P1 C16 C21 . . . . 31.8(7) ?
C10 P1 C16 C17 . . . . 85.6(7) ?
C22 P1 C16 C17 . . . . -27.1(8) ?
Au P1 C16 C17 . . . . -149.8(6) ?
C21 C16 C17 C19 . . . . 0.7(13) ?
P1 C16 C17 C19 . . . . -177.6(7) ?
C20 C18 C19 C17 . . . . 0.0(15) ?
C16 C17 C19 C18 . . . . 0.3(14) ?
C19 C18 C20 C21 . . . . -1.2(17) ?
C17 C16 C21 C20 . . . . -2.0(14) ?
P1 C16 C21 C20 . . . . 176.4(8) ?
C18 C20 C21 C16 . . . . 2.3(16) ?
C16 P1 C22 C23 . . . . -68.1(6) ?
C10 P1 C22 C23 . . . . 179.5(5) ?
Au P1 C22 C23 . . . . 54.5(6) ?
C16 P1 C22 C27 . . . . 113.7(6) ?
C10 P1 C22 C27 . . . . 1.3(7) ?
Au P1 C22 C27 . . . . -123.7(6) ?
C27 C22 C23 C24 . . . . -0.6(11) ?
P1 C22 C23 C24 . . . . -178.9(6) ?
C22 C23 C24 C25 . . . . 0.9(11) ?
C23 C24 C25 C26 . . . . -1.3(13) ?
C24 C25 C26 C27 . . . . 1.4(13) ?
C25 C26 C27 C22 . . . . -1.2(12) ?
C23 C22 C27 C26 . . . . 0.8(11) ?
P1 C22 C27 C26 . . . . 178.9(6) ?
